data_2204353
loop_
_publ_author_name
'Bolte, Michael'
'Sakhaii, Peyman'

_publ_section_title
;
 <i>N,N</i>'-bis(<i>tert</i>-butoxycarbonyl)cystamine
;
_journal_issue 10
_journal_name_full 'Acta Crystallographica Section E'
_journal_page_first o1682
_journal_page_last o1683
_journal_paper_doi 10.1107/S1600536804021348
_journal_volume 60
_journal_year 2004
_chemical_formula_iupac 'C14 H28 N2 O4 S2'
_chemical_formula_moiety 'C14 H28 N2 O4 S2'
_chemical_formula_sum 'C14 H28 N2 O4 S2'
_chemical_formula_weight 352.50
_chemical_name_systematic
;
N,N'-bis(tert-butoxycarbonyl)cystamine
;
_space_group_IT_number 15
_symmetry_cell_setting monoclinic
_symmetry_space_group_name_Hall '-C 2yc'
_symmetry_space_group_name_H-M 'C 1 2/c 1'
_atom_sites_solution_hydrogens geom
_atom_sites_solution_primary direct
_atom_sites_solution_secondary difmap
_audit_creation_method SHELXL-97
_cell_angle_alpha 90.00
_cell_angle_beta 92.589(5)
_cell_angle_gamma 90.00
_cell_formula_units_Z 4
_cell_length_a 19.674(2)
_cell_length_b 9.6968(8)
_cell_length_c 9.8462(9)
_cell_measurement_reflns_used 510
_cell_measurement_temperature 173(2)
_cell_measurement_theta_max 19.7
_cell_measurement_theta_min 3.1
_cell_volume 1876.5(3)
_computing_cell_refinement SMART
_computing_data_collection 'SMART (Siemens, 1995)'
_computing_data_reduction 'SAINT (Siemens, 1995)'
_computing_molecular_graphics 'XP in SHELXTL-Plus (Sheldrick, 1991)'
_computing_publication_material 'SHELXL97 and PLATON (Spek, 2003)'
_computing_structure_refinement 'SHELXL97 (Sheldrick, 1997)'
_computing_structure_solution 'SHELXS97 (Sheldrick, 1990)'
_diffrn_ambient_temperature 173(2)
_diffrn_measured_fraction_theta_full 0.998
_diffrn_measured_fraction_theta_max 0.909
_diffrn_measurement_device_type 'Siemens CCD three-circle'
_diffrn_measurement_method \w
_diffrn_radiation_monochromator graphite
_diffrn_radiation_source 'fine-focus sealed tube'
_diffrn_radiation_type MoK\a
_diffrn_radiation_wavelength 0.71073
_diffrn_reflns_av_R_equivalents 0.0666
_diffrn_reflns_av_sigmaI/netI 0.0785
_diffrn_reflns_limit_h_max 24
_diffrn_reflns_limit_h_min -26
_diffrn_reflns_limit_k_max 12
_diffrn_reflns_limit_k_min -12
_diffrn_reflns_limit_l_max 12
_diffrn_reflns_limit_l_min -13
_diffrn_reflns_number 7862
_diffrn_reflns_theta_full 25.00
_diffrn_reflns_theta_max 28.31
_diffrn_reflns_theta_min 2.07
_diffrn_standards_decay_% 0
_diffrn_standards_interval_time 1000
_diffrn_standards_number 123
_exptl_absorpt_coefficient_mu 0.301
_exptl_absorpt_correction_T_max 0.9881
_exptl_absorpt_correction_T_min 0.8765
_exptl_absorpt_correction_type multi-scan
_exptl_absorpt_process_details '(SADABS; Sheldrick, 1996)'
_exptl_crystal_colour colourless
_exptl_crystal_density_diffrn 1.248
_exptl_crystal_density_method 'not measured'
_exptl_crystal_description needle
_exptl_crystal_F_000 760
_exptl_crystal_size_max 0.45
_exptl_crystal_size_mid 0.06
_exptl_crystal_size_min 0.04
_refine_diff_density_max 0.209
_refine_diff_density_min -0.266
_refine_ls_extinction_method none
_refine_ls_goodness_of_fit_ref 1.017
_refine_ls_hydrogen_treatment mixed
_refine_ls_matrix_type full
_refine_ls_number_parameters 104
_refine_ls_number_reflns 2127
_refine_ls_number_restraints 0
_refine_ls_restrained_S_all 1.017
_refine_ls_R_factor_all 0.1095
_refine_ls_R_factor_gt 0.0456
_refine_ls_shift/su_max 0.000
_refine_ls_shift/su_mean 0.000
_refine_ls_structure_factor_coef Fsqd
_refine_ls_weighting_details 'calc w = 1/[\s^2^(Fo^2^)+(0.0327P)^2^+0.5998P] where P = (Fo^2^+2Fc^2^)/3'
_refine_ls_weighting_scheme calc
_refine_ls_wR_factor_gt 0.0770
_refine_ls_wR_factor_ref 0.0927
_reflns_number_gt 1271
_reflns_number_total 2127
_reflns_threshold_expression I>2\s(I)
_cod_data_source_file is6000.cif
_cod_data_source_block I
_cod_original_sg_symbol_H-M 'C 2/c'
_cod_database_code 2204353
_cod_database_fobs_code 2204353

loop_
_symmetry_equiv_pos_as_xyz
'x, y, z'
'-x, y, -z+1/2'
'x+1/2, y+1/2, z'
'-x+1/2, y+1/2, -z+1/2'
'-x, -y, -z'
'x, -y, z-1/2'
'-x+1/2, -y+1/2, -z'
'x+1/2, -y+1/2, z-1/2'

loop_
_atom_site_label
_atom_site_fract_x
_atom_site_fract_y
_atom_site_fract_z
_atom_site_U_iso_or_equiv
_atom_site_adp_type
_atom_site_calc_flag
_atom_site_refinement_flags
_atom_site_occupancy
_atom_site_type_symbol
S1 0.51645(3) 0.17981(6) 0.34999(6) 0.03114(18) Uani d . 1 S
C2 0.47728(11) 0.3330(2) 0.4165(2) 0.0293(5) Uani d . 1 C
H2A 0.4906 0.3412 0.5143 0.035 Uiso calc R 1 H
H2B 0.4954 0.4146 0.3698 0.035 Uiso calc R 1 H
C3 0.40009(11) 0.3351(2) 0.4002(2) 0.0283(5) Uani d . 1 C
H3A 0.3862 0.3142 0.3045 0.034 Uiso calc R 1 H
H3B 0.3812 0.2622 0.4581 0.034 Uiso calc R 1 H
N4 0.37192(10) 0.4672(2) 0.4373(2) 0.0278(5) Uani d . 1 N
H4 0.3675(11) 0.486(2) 0.515(2) 0.023(7) Uiso d . 1 H
C5 0.36692(11) 0.5710(2) 0.3472(2) 0.0264(5) Uani d . 1 C
O51 0.37936(9) 0.55951(16) 0.22750(15) 0.0380(4) Uani d . 1 O
O6 0.34607(7) 0.68742(15) 0.40765(13) 0.0286(4) Uani d . 1 O
C7 0.33416(12) 0.8145(2) 0.3278(2) 0.0308(5) Uani d . 1 C
C71 0.31154(14) 0.9155(2) 0.4344(3) 0.0463(7) Uani d . 1 C
H71A 0.2690 0.8831 0.4714 0.069 Uiso calc R 1 H
H71B 0.3043 1.0064 0.3929 0.069 Uiso calc R 1 H
H71C 0.3467 0.9221 0.5079 0.069 Uiso calc R 1 H
C72 0.39977(12) 0.8630(2) 0.2682(2) 0.0399(7) Uani d . 1 C
H72A 0.4137 0.7969 0.1996 0.060 Uiso calc R 1 H
H72B 0.4354 0.8699 0.3406 0.060 Uiso calc R 1 H
H72C 0.3926 0.9536 0.2259 0.060 Uiso calc R 1 H
C73 0.27765(13) 0.7903(3) 0.2199(3) 0.0454(7) Uani d . 1 C
H73A 0.2932 0.7246 0.1524 0.068 Uiso calc R 1 H
H73B 0.2657 0.8778 0.1750 0.068 Uiso calc R 1 H
H73C 0.2376 0.7529 0.2627 0.068 Uiso calc R 1 H

loop_
_atom_site_aniso_label
_atom_site_aniso_U_11
_atom_site_aniso_U_22
_atom_site_aniso_U_33
_atom_site_aniso_U_12
_atom_site_aniso_U_13
_atom_site_aniso_U_23
S1 0.0367(4) 0.0270(3) 0.0292(3) 0.0049(3) -0.0034(2) 0.0015(3)
C2 0.0319(14) 0.0268(13) 0.0289(12) 0.0008(11) -0.0031(10) -0.0055(11)
C3 0.0327(14) 0.0235(12) 0.0288(13) -0.0005(11) 0.0013(10) -0.0024(10)
N4 0.0368(12) 0.0298(11) 0.0167(11) 0.0045(9) 0.0010(9) 0.0005(9)
C5 0.0221(13) 0.0319(13) 0.0249(12) -0.0014(10) -0.0020(10) 0.0001(11)
O51 0.0573(12) 0.0398(10) 0.0171(8) 0.0040(9) 0.0044(8) -0.0014(8)
O6 0.0351(9) 0.0273(8) 0.0236(8) 0.0061(7) 0.0023(7) 0.0019(7)
C7 0.0300(13) 0.0286(13) 0.0335(13) 0.0026(11) -0.0022(10) 0.0066(11)
C71 0.0530(19) 0.0346(15) 0.0516(17) 0.0105(13) 0.0031(14) -0.0015(13)
C72 0.0403(16) 0.0350(15) 0.0442(16) -0.0074(12) 0.0001(13) 0.0050(12)
C73 0.0370(16) 0.0459(17) 0.0522(17) -0.0004(12) -0.0111(13) 0.0131(13)

loop_
_atom_type_symbol
_atom_type_description
_atom_type_scat_dispersion_real
_atom_type_scat_dispersion_imag
_atom_type_scat_source
C C 0.0033 0.0016 'International Tables Vol C Tables 4.2.6.8 and 6.1.1.4'
H H 0.0000 0.0000 'International Tables Vol C Tables 4.2.6.8 and 6.1.1.4'
N N 0.0061 0.0033 'International Tables Vol C Tables 4.2.6.8 and 6.1.1.4'
O O 0.0106 0.0060 'International Tables Vol C Tables 4.2.6.8 and 6.1.1.4'
S S 0.1246 0.1234 'International Tables Vol C Tables 4.2.6.8 and 6.1.1.4'

loop_
_geom_angle_atom_site_label_1
_geom_angle_atom_site_label_2
_geom_angle_atom_site_label_3
_geom_angle_site_symmetry_3
_geom_angle
_geom_angle_publ_flag
C2 S1 S1 2_655 103.12(7) y
C3 C2 S1 . 114.38(15) y
C3 C2 H2A . 108.7 ?
S1 C2 H2A . 108.7 ?
C3 C2 H2B . 108.7 ?
S1 C2 H2B . 108.7 ?
H2A C2 H2B . 107.6 ?
N4 C3 C2 . 112.16(17) ?
N4 C3 H3A . 109.2 ?
C2 C3 H3A . 109.2 ?
N4 C3 H3B . 109.2 ?
C2 C3 H3B . 109.2 ?
H3A C3 H3B . 107.9 ?
C5 N4 C3 . 120.93(19) y
C5 N4 H4 . 117.1(16) ?
C3 N4 H4 . 120.4(16) ?
O51 C5 N4 . 123.9(2) y
O51 C5 O6 . 125.6(2) y
N4 C5 O6 . 110.54(18) y
C5 O6 C7 . 120.56(16) y
O6 C7 C71 . 102.42(17) ?
O6 C7 C72 . 110.36(18) ?
C71 C7 C72 . 110.5(2) ?
O6 C7 C73 . 109.67(18) ?
C71 C7 C73 . 110.8(2) ?
C72 C7 C73 . 112.66(19) ?
C7 C71 H71A . 109.5 ?
C7 C71 H71B . 109.5 ?
H71A C71 H71B . 109.5 ?
C7 C71 H71C . 109.5 ?
H71A C71 H71C . 109.5 ?
H71B C71 H71C . 109.5 ?
C7 C72 H72A . 109.5 ?
C7 C72 H72B . 109.5 ?
H72A C72 H72B . 109.5 ?
C7 C72 H72C . 109.5 ?
H72A C72 H72C . 109.5 ?
H72B C72 H72C . 109.5 ?
C7 C73 H73A . 109.5 ?
C7 C73 H73B . 109.5 ?
H73A C73 H73B . 109.5 ?
C7 C73 H73C . 109.5 ?
H73A C73 H73C . 109.5 ?
H73B C73 H73C . 109.5 ?

loop_
_geom_bond_atom_site_label_1
_geom_bond_atom_site_label_2
_geom_bond_site_symmetry_2
_geom_bond_distance
_geom_bond_publ_flag
S1 C2 . 1.809(2) y
S1 S1 2_655 2.0448(11) y
C2 C3 . 1.520(3) ?
C2 H2A . 0.99 ?
C2 H2B . 0.99 ?
C3 N4 . 1.449(3) y
C3 H3A . 0.99 ?
C3 H3B . 0.99 ?
N4 C5 . 1.343(3) y
N4 H4 . 0.79(2) ?
C5 O51 . 1.220(2) y
C5 O6 . 1.348(2) y
O6 C7 . 1.475(2) y
C7 C71 . 1.516(3) ?
C7 C72 . 1.517(3) ?
C7 C73 . 1.521(3) ?
C71 H71A . 0.98 ?
C71 H71B . 0.98 ?
C71 H71C . 0.98 ?
C72 H72A . 0.98 ?
C72 H72B . 0.98 ?
C72 H72C . 0.98 ?
C73 H73A . 0.98 ?
C73 H73B . 0.98 ?
C73 H73C . 0.98 ?

loop_
_geom_hbond_atom_site_label_D
_geom_hbond_atom_site_label_H
_geom_hbond_atom_site_label_A
_geom_hbond_site_symmetry_A
_geom_hbond_distance_DH
_geom_hbond_distance_HA
_geom_hbond_distance_DA
_geom_hbond_angle_DHA
N4 H4 O51 6_566 0.79(2) 2.14(2) 2.866(2) 152(2)

loop_
_geom_torsion_atom_site_label_1
_geom_torsion_atom_site_label_2
_geom_torsion_atom_site_label_3
_geom_torsion_atom_site_label_4
_geom_torsion_site_symmetry_1
_geom_torsion_site_symmetry_2
_geom_torsion
_geom_torsion_publ_flag
S1 S1 C2 C3 2_655 . 58.28(17) ?
C2 S1 S1 C2 2_655 2_655 65.13(16) y
S1 C2 C3 N4 . . -171.89(15) ?
C2 C3 N4 C5 . . 84.9(2) ?
C3 N4 C5 O51 . . 6.8(3) ?
C3 N4 C5 O6 . . -173.58(18) ?
O51 C5 O6 C7 . . 2.0(3) ?
N4 C5 O6 C7 . . -177.56(17) ?
C5 O6 C7 C71 . . 179.64(18) ?
C5 O6 C7 C72 . . -62.8(2) ?
C5 O6 C7 C73 . . 61.9(2) ?
